data_4133331
loop_
_publ_author_name
'Ca\~nellas, Santiago'
'Montgomery, John'
'Peric\`as, Miquel \`A'

_publ_section_title
;
 Nickel-Catalyzed Reductive [2+2] Cycloaddition of Alkynes.
;
_journal_issue 50
_journal_name_full 'Journal of the American Chemical Society'
_journal_page_first 17349
_journal_page_last 17355
_journal_paper_doi 10.1021/jacs.8b09677
_journal_volume 140
_journal_year 2018
_chemical_formula_sum 'C27 H23 N O'
_chemical_formula_weight 377.46
_space_group_IT_number 14
_space_group_name_Hall '-P 2ybc'
_space_group_name_H-M_alt 'P 1 21/c 1'
_symmetry_cell_setting monoclinic
_symmetry_space_group_name_H-M 'P 1 21/c 1'
_atom_sites_solution_hydrogens geom
_audit_creation_method SHELXL-2014/7
_cell_angle_alpha 90
_cell_angle_beta 100.250(7)
_cell_angle_gamma 90
_cell_formula_units_Z 4
_cell_length_a 5.9715(4)
_cell_length_b 34.571(2)
_cell_length_c 9.5588(7)
_cell_measurement_reflns_used 3650
_cell_measurement_temperature 100(2)
_cell_measurement_theta_max 27.4580
_cell_measurement_theta_min 3.4400
_cell_volume 1941.8(2)
_computing_cell_refinement 'CrysAlisPro 1.171.39.12b (Rigaku OD, 2015)'
_computing_data_collection 'CrysAlisPro 1.171.39.12b (Rigaku OD, 2015)'
_computing_data_reduction 'CrysAlisPro 1.171.39.12b (Rigaku OD, 2015)'
_computing_molecular_graphics 'SHELXL-2014/7 (Sheldrick, 2014)'
_computing_publication_material 'SHELXL-2014/7 (Sheldrick, 2014)'
_computing_structure_refinement 'SHELXL-2014/7 (Sheldrick, 2014)'
_computing_structure_solution SIR2011
_diffrn_ambient_temperature 100(2)
_diffrn_detector_area_resol_mean 5.8140
_diffrn_detector_type 'PILATUS 200K'
_diffrn_measured_fraction_theta_full 1.000
_diffrn_measured_fraction_theta_max 0.998
_diffrn_measurement_device_type '1/4chi goniometer'
_diffrn_measurement_method
;
 Fullsphere data collection, phi and omega scans
;
_diffrn_measurement_specimen_support 'magnetic support with MicroMount'
_diffrn_radiation_monochromator 'Confocal Max Flux optic'
_diffrn_radiation_type MoK\a
_diffrn_radiation_wavelength 0.7107
_diffrn_reflns_av_unetI/netI 0.0824
_diffrn_reflns_Laue_measured_fraction_full 1.000
_diffrn_reflns_Laue_measured_fraction_max 0.998
_diffrn_reflns_limit_h_max 7
_diffrn_reflns_limit_h_min -7
_diffrn_reflns_limit_k_max 44
_diffrn_reflns_limit_k_min -44
_diffrn_reflns_limit_l_max 12
_diffrn_reflns_limit_l_min -12
_diffrn_reflns_number 7575
_diffrn_reflns_point_group_measured_fraction_full 1.000
_diffrn_reflns_point_group_measured_fraction_max 0.998
_diffrn_reflns_theta_full 25.242
_diffrn_reflns_theta_max 27.492
_diffrn_reflns_theta_min 2.244
_diffrn_source 'Microfocus rotating anode X-ray tube'
_diffrn_source_current 24
_diffrn_source_power 50
_diffrn_source_size '0.2 mm x 0.2 mm fine focus'
_diffrn_source_type 'Rigaku MicroMax-007HF'
_exptl_absorpt_coefficient_mu 0.078
_exptl_absorpt_correction_T_max 0.998
_exptl_absorpt_correction_T_min 0.768
_exptl_absorpt_correction_type multi-scan
_exptl_absorpt_process_details
; 
 CrysAlisPro 1.171.39.12b (Rigaku OD, 2015)
;
_exptl_crystal_colour colourless
_exptl_crystal_density_diffrn 1.291
_exptl_crystal_description prism
_exptl_crystal_F_000 800
_exptl_crystal_size_max 0.100
_exptl_crystal_size_mid 0.050
_exptl_crystal_size_min 0.025
_refine_diff_density_max 0.268
_refine_diff_density_min -0.285
_refine_diff_density_rms 0.054
_refine_ls_extinction_method none
_refine_ls_goodness_of_fit_ref 0.863
_refine_ls_hydrogen_treatment constr
_refine_ls_matrix_type full
_refine_ls_number_parameters 264
_refine_ls_number_reflns 7575
_refine_ls_number_restraints 0
_refine_ls_restrained_S_all 0.863
_refine_ls_R_factor_all 0.0946
_refine_ls_R_factor_gt 0.0478
_refine_ls_shift/su_max 0.001
_refine_ls_shift/su_mean 0.000
_refine_ls_structure_factor_coef Fsqd
_refine_ls_weighting_details 'w=1/[\s^2^(Fo^2^)+(0.0613P)^2^] where P=(Fo^2^+2Fc^2^)/3'
_refine_ls_weighting_scheme calc
_refine_ls_wR_factor_gt 0.1028
_refine_ls_wR_factor_ref 0.1133
_reflns_Friedel_coverage 0.000
_reflns_number_gt 4294
_reflns_number_total 7575
_reflns_threshold_expression 'I > 2\s(I)'
_cod_data_source_file ja8b09677_si_004.cif
_cod_data_source_block SCR-IV_twin1_hklf5
_cod_depositor_comments
;
The following automatic conversions were performed:

data item '_exptl_absorpt_correction_type' value 'Multi-scan' was
changed to 'multi-scan' in accordance with the
/home/saulius/struct/COD-crude-data/automatic-downloads/DataCite-retrospective/ACS/depositions/lib/dictionaries/cif_core.dic
dictionary named 'cif_core.dic' version 2.4.2 last updated on
2011-04-26.

data item '_symmetry_cell_setting' value 'Monoclinic' was changed to
'monoclinic' in accordance with the
/home/saulius/struct/COD-crude-data/automatic-downloads/DataCite-retrospective/ACS/depositions/lib/dictionaries/cif_core.dic
dictionary named 'cif_core.dic' version 2.4.2 last updated on
2011-04-26.

Automatic conversion script
Id: cif_fix_values 6909 2019-04-08 15:41:33Z antanas 
;
_cod_original_sg_symbol_H-M P2(1)/c
_cod_database_code 4133331
_shelx_shelxl_version_number 2014/7
_shelx_space_group_comment
;
The symmetry employed for this shelxl refinement is uniquely defined
by the following loop, which should always be used as a source of
symmetry information in preference to the above space-group names.
They are only intended as comments.
;
_shelx_estimated_absorpt_t_min 0.992
_shelx_estimated_absorpt_t_max 0.998

loop_
_space_group_symop_operation_xyz
'x, y, z'
'-x, y+1/2, -z+1/2'
'-x, -y, -z'
'x, -y-1/2, z-1/2'

loop_
_atom_site_label
_atom_site_type_symbol
_atom_site_fract_x
_atom_site_fract_y
_atom_site_fract_z
_atom_site_U_iso_or_equiv
_atom_site_adp_type
_atom_site_occupancy
_atom_site_site_symmetry_order
_atom_site_calc_flag
_atom_site_refinement_flags_posn
_atom_site_refinement_flags_adp
C1 C 0.4346(3) 0.70150(5) 0.1482(2) 0.0203(4) Uani 1 1 d . .
C2 C 0.5785(3) 0.66802(5) 0.1073(2) 0.0186(4) Uani 1 1 d . .
C3 C 0.7101(3) 0.68718(5) 0.0057(2) 0.0193(4) Uani 1 1 d . .
C4 C 0.8668(3) 0.67309(6) -0.0716(2) 0.0227(4) Uani 1 1 d . .
H4 H 0.9005 0.6468 -0.0713 0.027 Uiso 1 1 calc R U
C5 C 0.9739(3) 0.69907(6) -0.1503(2) 0.0259(5) Uani 1 1 d . .
H5 H 1.0787 0.6898 -0.2034 0.031 Uiso 1 1 calc R U
C6 C 0.9273(3) 0.73795(6) -0.1506(2) 0.0250(5) Uani 1 1 d . .
H6 H 1.0029 0.7547 -0.2024 0.030 Uiso 1 1 calc R U
C7 C 0.7673(3) 0.75265(6) -0.0740(2) 0.0219(4) Uani 1 1 d . .
H7 H 0.7346 0.7789 -0.0737 0.026 Uiso 1 1 calc R U
C8 C 0.6604(3) 0.72661(5) 0.0009(2) 0.0188(4) Uani 1 1 d . .
C9 C 0.3992(3) 0.77240(5) 0.1001(2) 0.0253(5) Uani 1 1 d . .
H9A H 0.2679 0.7701 0.1447 0.038 Uiso 1 1 calc R U
H9B H 0.3560 0.7841 0.0082 0.038 Uiso 1 1 calc R U
H9C H 0.5116 0.7882 0.1580 0.038 Uiso 1 1 calc R U
C10 C 0.7362(3) 0.65124(5) 0.2393(2) 0.0206(4) Uani 1 1 d . .
H10A H 0.8758 0.6661 0.2618 0.025 Uiso 1 1 calc R U
H10B H 0.6610 0.6512 0.3213 0.025 Uiso 1 1 calc R U
C11 C 0.7846(3) 0.61042(5) 0.1966(2) 0.0193(4) Uani 1 1 d . .
C12 C 0.9644(3) 0.58847(5) 0.2519(2) 0.0206(4) Uani 1 1 d . .
H12 H 0.9744 0.5646 0.2083 0.025 Uiso 1 1 calc R U
C13 C 1.1463(3) 0.59715(5) 0.3715(2) 0.0196(4) Uani 1 1 d . .
C14 C 1.1221(3) 0.62201(5) 0.4825(2) 0.0229(5) Uani 1 1 d . .
H14 H 0.9835 0.6344 0.4815 0.028 Uiso 1 1 calc R U
C15 C 1.2996(3) 0.62875(6) 0.5940(2) 0.0255(5) Uani 1 1 d . .
H15 H 1.2785 0.6453 0.6673 0.031 Uiso 1 1 calc R U
C16 C 1.5084(3) 0.61104(5) 0.5974(2) 0.0263(5) Uani 1 1 d . .
H16 H 1.6289 0.6162 0.6711 0.032 Uiso 1 1 calc R U
C17 C 1.5358(3) 0.58571(5) 0.4903(2) 0.0250(5) Uani 1 1 d . .
H17 H 1.6749 0.5734 0.4926 0.030 Uiso 1 1 calc R U
C18 C 1.3578(3) 0.57853(5) 0.3797(2) 0.0223(4) Uani 1 1 d . .
H18 H 1.3783 0.5610 0.3091 0.027 Uiso 1 1 calc R U
C19 C 0.5987(3) 0.59871(5) 0.0796(2) 0.0193(4) Uani 1 1 d . .
C20 C 0.5798(3) 0.56445(5) 0.0138(2) 0.0209(4) Uani 1 1 d . .
H20 H 0.6992 0.5473 0.0417 0.025 Uiso 1 1 calc R U
C21 C 0.3952(3) 0.55040(5) -0.0968(2) 0.0196(4) Uani 1 1 d . .
C22 C 0.4389(3) 0.52135(5) -0.1895(2) 0.0228(4) Uani 1 1 d . .
H22 H 0.5842 0.5108 -0.1786 0.027 Uiso 1 1 calc R U
C23 C 0.2721(3) 0.50792(6) -0.2971(2) 0.0272(5) Uani 1 1 d . .
H23 H 0.3067 0.4890 -0.3591 0.033 Uiso 1 1 calc R U
C24 C 0.0532(3) 0.52250(6) -0.3128(2) 0.0281(5) Uani 1 1 d . .
H24 H -0.0594 0.5137 -0.3858 0.034 Uiso 1 1 calc R U
C25 C 0.0036(3) 0.55023(5) -0.2193(2) 0.0261(5) Uani 1 1 d . .
H25 H -0.1440 0.5597 -0.2286 0.031 Uiso 1 1 calc R U
C26 C 0.1705(3) 0.56407(5) -0.1120(2) 0.0227(4) Uani 1 1 d . .
H26 H 0.1338 0.5826 -0.0493 0.027 Uiso 1 1 calc R U
C27 C 0.4360(3) 0.63272(5) 0.0496(2) 0.0204(4) Uani 1 1 d . .
H27A H 0.3074 0.6295 0.0977 0.024 Uiso 1 1 calc R U
H27B H 0.3802 0.6353 -0.0517 0.024 Uiso 1 1 calc R U
N1 N 0.4929(2) 0.73435(4) 0.08410(17) 0.0203(4) Uani 1 1 d . .
O1 O 0.2950(2) 0.69942(4) 0.22703(15) 0.0248(3) Uani 1 1 d . .

loop_
_atom_site_aniso_label
_atom_site_aniso_U_11
_atom_site_aniso_U_22
_atom_site_aniso_U_33
_atom_site_aniso_U_23
_atom_site_aniso_U_13
_atom_site_aniso_U_12
C1 0.0156(10) 0.0239(10) 0.0200(11) -0.0011(9) -0.0011(8) -0.0013(8)
C2 0.0155(10) 0.0195(9) 0.0205(11) -0.0014(8) 0.0019(8) 0.0014(7)
C3 0.0139(9) 0.0241(10) 0.0180(10) -0.0004(8) -0.0021(8) -0.0005(8)
C4 0.0188(10) 0.0230(10) 0.0260(11) 0.0006(9) 0.0028(9) 0.0024(8)
C5 0.0183(10) 0.0329(12) 0.0279(12) 0.0004(10) 0.0077(9) 0.0037(9)
C6 0.0182(10) 0.0304(12) 0.0259(12) 0.0055(9) 0.0025(9) -0.0028(8)
C7 0.0194(10) 0.0205(10) 0.0242(11) 0.0025(9) 0.0000(9) 0.0002(8)
C8 0.0142(10) 0.0234(10) 0.0175(10) -0.0014(8) -0.0007(8) 0.0006(8)
C9 0.0225(11) 0.0236(11) 0.0298(12) 0.0006(9) 0.0044(9) 0.0041(8)
C10 0.0179(10) 0.0230(10) 0.0205(11) 0.0012(9) 0.0026(8) -0.0009(8)
C11 0.0176(10) 0.0204(10) 0.0201(11) -0.0003(8) 0.0039(8) -0.0015(8)
C12 0.0192(10) 0.0204(10) 0.0224(11) -0.0022(9) 0.0045(9) -0.0005(8)
C13 0.0181(10) 0.0200(10) 0.0201(11) 0.0036(9) 0.0019(8) -0.0006(8)
C14 0.0203(10) 0.0244(11) 0.0239(12) 0.0009(9) 0.0034(9) 0.0040(8)
C15 0.0292(12) 0.0253(11) 0.0205(11) -0.0033(9) 0.0002(9) 0.0023(9)
C16 0.0224(11) 0.0276(11) 0.0255(12) 0.0006(9) -0.0046(9) -0.0012(9)
C17 0.0166(10) 0.0287(11) 0.0284(12) 0.0025(9) 0.0004(9) 0.0029(8)
C18 0.0223(11) 0.0232(10) 0.0211(11) -0.0009(9) 0.0028(9) 0.0015(8)
C19 0.0157(10) 0.0236(10) 0.0185(10) 0.0011(9) 0.0027(8) -0.0020(8)
C20 0.0164(10) 0.0213(10) 0.0245(11) 0.0023(9) 0.0024(8) 0.0017(8)
C21 0.0188(10) 0.0192(10) 0.0205(11) 0.0019(8) 0.0030(8) -0.0021(8)
C22 0.0198(10) 0.0213(10) 0.0265(12) -0.0002(9) 0.0019(9) 0.0001(8)
C23 0.0285(12) 0.0263(11) 0.0256(12) -0.0055(9) 0.0019(9) 0.0002(9)
C24 0.0236(11) 0.0298(11) 0.0270(12) -0.0021(10) -0.0063(9) -0.0027(9)
C25 0.0190(11) 0.0275(11) 0.0295(12) 0.0019(10) -0.0021(9) -0.0001(8)
C26 0.0222(11) 0.0210(10) 0.0251(12) -0.0024(9) 0.0048(9) -0.0004(8)
C27 0.0174(10) 0.0230(10) 0.0204(11) 0.0009(9) 0.0023(8) -0.0013(8)
N1 0.0178(9) 0.0194(8) 0.0239(9) 0.0003(7) 0.0042(7) 0.0020(7)
O1 0.0189(7) 0.0292(8) 0.0279(8) 0.0003(6) 0.0086(6) 0.0008(6)

loop_
_atom_type_symbol
_atom_type_description
_atom_type_scat_dispersion_real
_atom_type_scat_dispersion_imag
_atom_type_scat_source
C C 0.0033 0.0016 'International Tables Vol C Tables 4.2.6.8 and 6.1.1.4'
H H 0.0000 0.0000 'International Tables Vol C Tables 4.2.6.8 and 6.1.1.4'
N N 0.0061 0.0033 'International Tables Vol C Tables 4.2.6.8 and 6.1.1.4'
O O 0.0106 0.0060 'International Tables Vol C Tables 4.2.6.8 and 6.1.1.4'

loop_
_geom_angle_atom_site_label_1
_geom_angle_atom_site_label_2
_geom_angle_atom_site_label_3
_geom_angle
O1 C1 N1 125.65(17)
O1 C1 C2 126.01(17)
N1 C1 C2 108.32(15)
C3 C2 C1 102.27(14)
C3 C2 C27 115.92(16)
C1 C2 C27 113.09(15)
C3 C2 C10 112.29(15)
C1 C2 C10 111.28(15)
C27 C2 C10 102.33(14)
C4 C3 C8 119.20(17)
C4 C3 C2 132.12(17)
C8 C3 C2 108.60(16)
C3 C4 C5 118.70(18)
C6 C5 C4 121.22(18)
C5 C6 C7 120.80(18)
C8 C7 C6 117.26(18)
C7 C8 C3 122.77(17)
C7 C8 N1 127.64(17)
C3 C8 N1 109.58(16)
C11 C10 C2 104.35(15)
C12 C11 C19 125.45(17)
C12 C11 C10 126.80(17)
C19 C11 C10 107.74(15)
C11 C12 C13 128.48(18)
C14 C13 C18 116.99(18)
C14 C13 C12 124.01(17)
C18 C13 C12 118.96(17)
C15 C14 C13 121.48(18)
C14 C15 C16 120.47(19)
C17 C16 C15 119.28(19)
C16 C17 C18 120.36(19)
C17 C18 C13 121.38(19)
C20 C19 C11 125.83(17)
C20 C19 C27 126.80(17)
C11 C19 C27 107.37(15)
C19 C20 C21 128.47(18)
C22 C21 C26 117.34(18)
C22 C21 C20 119.65(17)
C26 C21 C20 122.98(17)
C23 C22 C21 121.65(18)
C22 C23 C24 120.11(19)
C25 C24 C23 119.37(19)
C24 C25 C26 120.82(19)
C25 C26 C21 120.62(18)
C19 C27 C2 104.64(15)
C1 N1 C8 111.02(15)
C1 N1 C9 125.05(16)
C8 N1 C9 123.93(15)

loop_
_geom_bond_atom_site_label_1
_geom_bond_atom_site_label_2
_geom_bond_distance
C1 O1 1.221(2)
C1 N1 1.365(2)
C1 C2 1.533(3)
C2 C3 1.507(3)
C2 C27 1.533(2)
C2 C10 1.547(3)
C3 C4 1.380(3)
C3 C8 1.394(3)
C4 C5 1.397(3)
C5 C6 1.373(3)
C6 C7 1.398(3)
C7 C8 1.376(3)
C8 N1 1.410(2)
C9 N1 1.448(2)
C10 C11 1.511(2)
C11 C12 1.344(3)
C11 C19 1.485(3)
C12 C13 1.461(3)
C13 C14 1.393(3)
C13 C18 1.407(3)
C14 C15 1.383(3)
C15 C16 1.384(3)
C16 C17 1.379(3)
C17 C18 1.382(3)
C19 C20 1.337(3)
C19 C27 1.519(2)
C20 C21 1.467(3)
C21 C22 1.395(3)
C21 C26 1.406(3)
C22 C23 1.378(3)
C23 C24 1.384(3)
C24 C25 1.378(3)
C25 C26 1.382(3)

loop_
_geom_torsion_atom_site_label_1
_geom_torsion_atom_site_label_2
_geom_torsion_atom_site_label_3
_geom_torsion_atom_site_label_4
_geom_torsion
O1 C1 C2 C3 178.05(19)
N1 C1 C2 C3 -3.38(19)
O1 C1 C2 C27 52.7(3)
N1 C1 C2 C27 -128.77(17)
O1 C1 C2 C10 -61.9(2)
N1 C1 C2 C10 116.69(17)
C1 C2 C3 C4 -178.6(2)
C27 C2 C3 C4 -55.1(3)
C10 C2 C3 C4 62.0(3)
C1 C2 C3 C8 4.58(19)
C27 C2 C3 C8 128.08(17)
C10 C2 C3 C8 -114.79(17)
C8 C3 C4 C5 1.2(3)
C2 C3 C4 C5 -175.32(19)
C3 C4 C5 C6 0.6(3)
C4 C5 C6 C7 -1.2(3)
C5 C6 C7 C8 0.1(3)
C6 C7 C8 C3 1.8(3)
C6 C7 C8 N1 -179.30(18)
C4 C3 C8 C7 -2.4(3)
C2 C3 C8 C7 174.84(17)
C4 C3 C8 N1 178.48(16)
C2 C3 C8 N1 -4.3(2)
C3 C2 C10 C11 -89.72(17)
C1 C2 C10 C11 156.32(15)
C27 C2 C10 C11 35.25(18)
C2 C10 C11 C12 156.59(19)
C2 C10 C11 C19 -22.50(19)
C19 C11 C12 C13 -176.28(18)
C10 C11 C12 C13 4.8(3)
C11 C12 C13 C14 26.4(3)
C11 C12 C13 C18 -155.88(19)
C18 C13 C14 C15 1.4(3)
C12 C13 C14 C15 179.12(18)
C13 C14 C15 C16 0.6(3)
C14 C15 C16 C17 -1.8(3)
C15 C16 C17 C18 1.0(3)
C16 C17 C18 C13 1.1(3)
C14 C13 C18 C17 -2.2(3)
C12 C13 C18 C17 179.90(18)
C12 C11 C19 C20 1.4(3)
C10 C11 C19 C20 -179.54(18)
C12 C11 C19 C27 -178.63(18)
C10 C11 C19 C27 0.5(2)
C11 C19 C20 C21 176.48(18)
C27 C19 C20 C21 -3.5(3)
C19 C20 C21 C22 155.68(19)
C19 C20 C21 C26 -26.3(3)
C26 C21 C22 C23 3.4(3)
C20 C21 C22 C23 -178.43(17)
C21 C22 C23 C24 -1.8(3)
C22 C23 C24 C25 -0.6(3)
C23 C24 C25 C26 1.2(3)
C24 C25 C26 C21 0.6(3)
C22 C21 C26 C25 -2.8(3)
C20 C21 C26 C25 179.10(17)
C20 C19 C27 C2 -158.02(18)
C11 C19 C27 C2 21.97(19)
C3 C2 C27 C19 87.56(18)
C1 C2 C27 C19 -154.79(15)
C10 C2 C27 C19 -34.99(18)
O1 C1 N1 C8 179.61(18)
C2 C1 N1 C8 1.0(2)
O1 C1 N1 C9 0.5(3)
C2 C1 N1 C9 -178.09(16)
C7 C8 N1 C1 -177.01(18)
C3 C8 N1 C1 2.0(2)
C7 C8 N1 C9 2.1(3)
C3 C8 N1 C9 -178.82(16)
